data_7720342
loop_
_publ_author_name
'Shulyak, Aleksandra T.'
'Lukoshkova, Anna A.'
'Selivanov, Nikita A.'
'Kubasov, Alexey S.'
'Skabitskii, Ivan V.'
'Zhdanov, Andrey P.'
'Avdeeva, Varvara V.'
'Bykov, Aleksandr Yu'
'Zhizhin, Konstantin Yu'
'Kuznetsov, Nikolay T.'

_publ_section_title
;
 Unlocking the chemistry of the octahydrotriborate anion: robust
 synthesis, structural elucidation, and unprecedented protonation
 stability of diamine-substituted derivatives.
;
_journal_issue 10
_journal_name_full 'Dalton transactions (Cambridge, England : 2003)'
_journal_page_first 4306
_journal_page_last 4318
_journal_paper_doi 10.1039/d5dt02948a
_journal_volume 55
_journal_year 2026
_chemical_formula_moiety 'C12 H19 B3 N2'
_chemical_formula_sum 'C12 H19 B3 N2'
_chemical_formula_weight 223.72
_space_group_crystal_system orthorhombic
_space_group_IT_number 61
_space_group_name_Hall '-P 2ac 2ab'
_space_group_name_H-M_alt 'P b c a'
_atom_sites_solution_hydrogens difmap
_audit_creation_date 2025-08-20
_audit_creation_method
;
Olex2 1.5
(compiled 2025.07.13 svn.rb7424aed for OlexSys, GUI svn.r7314)
;
_audit_update_record
;
2025-08-22 deposited with the CCDC.	2026-02-11 downloaded from the CCDC.
;
_cell_angle_alpha 90
_cell_angle_beta 90
_cell_angle_gamma 90
_cell_formula_units_Z 8
_cell_length_a 7.6448(6)
_cell_length_b 18.0943(14)
_cell_length_c 19.011(2)
_cell_measurement_reflns_used 2213
_cell_measurement_temperature 100.00
_cell_measurement_theta_max 23.97
_cell_measurement_theta_min 2.49
_cell_volume 2629.7(4)
_computing_cell_refinement 'SAINT v8.37A (Bruker, 2015)'
_computing_data_reduction 'SAINT v8.37A (Bruker, 2015)'
_computing_molecular_graphics 'Olex2 1.5 (Dolomanov et al., 2009)'
_computing_publication_material 'Olex2 1.5 (Dolomanov et al., 2009)'
_computing_structure_refinement 'SHELXL 2018/3 (Sheldrick, 2015)'
_computing_structure_solution 'SHELXT 2014/5 (Sheldrick, 2014)'
_diffrn_ambient_temperature 100.00
_diffrn_measured_fraction_theta_full 0.998
_diffrn_measured_fraction_theta_max 0.998
_diffrn_measurement_device_type 'Bruker D8 Venture'
_diffrn_measurement_method '\f and \w scans'
_diffrn_radiation_type MoK\a
_diffrn_radiation_wavelength 0.71073
_diffrn_reflns_av_R_equivalents 0.0643
_diffrn_reflns_av_unetI/netI 0.0551
_diffrn_reflns_Laue_measured_fraction_full 0.998
_diffrn_reflns_Laue_measured_fraction_max 0.998
_diffrn_reflns_limit_h_max 9
_diffrn_reflns_limit_h_min -9
_diffrn_reflns_limit_k_max 22
_diffrn_reflns_limit_k_min -23
_diffrn_reflns_limit_l_max 18
_diffrn_reflns_limit_l_min -24
_diffrn_reflns_number 14171
_diffrn_reflns_point_group_measured_fraction_full 0.998
_diffrn_reflns_point_group_measured_fraction_max 0.998
_diffrn_reflns_theta_full 25.242
_diffrn_reflns_theta_max 27.489
_diffrn_reflns_theta_min 2.493
_exptl_absorpt_coefficient_mu 0.064
_exptl_absorpt_correction_T_max 0.7456
_exptl_absorpt_correction_T_min 0.6625
_exptl_absorpt_correction_type multi-scan
_exptl_absorpt_process_details
;
SADABS-2016/2 (Bruker,2016/2) was used for absorption correction.
wR2(int) was 0.0885 before and 0.0641 after correction.
The Ratio of minimum to maximum transmission is 0.8885.
The \l/2 correction factor is Not present.
;
_exptl_crystal_colour colourless
_exptl_crystal_colour_primary colourless
_exptl_crystal_density_diffrn 1.130
_exptl_crystal_description plate
_exptl_crystal_F_000 960
_exptl_crystal_size_max 0.4
_exptl_crystal_size_mid 0.15
_exptl_crystal_size_min 0.015
_refine_diff_density_max 0.510
_refine_diff_density_min -0.266
_refine_diff_density_rms 0.048
_refine_ls_extinction_method none
_refine_ls_goodness_of_fit_ref 1.030
_refine_ls_hydrogen_treatment refxyz
_refine_ls_matrix_type full
_refine_ls_number_parameters 212
_refine_ls_number_reflns 3010
_refine_ls_number_restraints 0
_refine_ls_restrained_S_all 1.030
_refine_ls_R_factor_all 0.0960
_refine_ls_R_factor_gt 0.0645
_refine_ls_shift/su_max 0.000
_refine_ls_shift/su_mean 0.000
_refine_ls_structure_factor_coef Fsqd
_refine_ls_weighting_details 'w=1/[\s^2^(Fo^2^)+(0.0524P)^2^+2.0880P] where P=(Fo^2^+2Fc^2^)/3'
_refine_ls_weighting_scheme calc
_refine_ls_wR_factor_gt 0.1392
_refine_ls_wR_factor_ref 0.1585
_reflns_Friedel_coverage 0.000
_reflns_number_gt 2110
_reflns_number_total 3010
_reflns_threshold_expression 'I > 2\s(I)'
_cod_data_source_file d5dt02948a2.cif
_cod_data_source_block mo_25kub225_0m_a
_cod_depositor_comments 'Adding full bibliography for 7720341--7720345.cif.'
_cod_original_cell_volume 2629.8(4)
_cod_database_code 7720342
_shelx_shelxl_version_number 2018/3
_shelx_space_group_comment
;
The symmetry employed for this shelxl refinement is uniquely defined
by the following loop, which should always be used as a source of
symmetry information in preference to the above space-group names.
They are only intended as comments.
;
_shelx_estimated_absorpt_t_max 0.999
_shelx_estimated_absorpt_t_min 0.975
_olex2_refinement_description
;
;
_olex2_submission_special_instructions 'No special instructions were received'

loop_
_space_group_symop_operation_xyz
'x, y, z'
'-x+1/2, -y, z+1/2'
'-x, y+1/2, -z+1/2'
'x+1/2, -y+1/2, -z'
'-x, -y, -z'
'x-1/2, y, -z-1/2'
'x, -y-1/2, z-1/2'
'-x-1/2, y-1/2, z'

loop_
_atom_site_label
_atom_site_type_symbol
_atom_site_fract_x
_atom_site_fract_y
_atom_site_fract_z
_atom_site_U_iso_or_equiv
_atom_site_adp_type
_atom_site_occupancy
_atom_site_site_symmetry_order
_atom_site_calc_flag
_atom_site_refinement_flags_posn
_atom_site_refinement_flags_adp
_atom_site_refinement_flags_occupancy
_atom_site_disorder_assembly
_atom_site_disorder_group
N1 N 0.5561(2) 0.71895(12) 0.42052(9) 0.0322(4) Uani 1 1 d . . . . .
H1A H 0.520(3) 0.6764(14) 0.3900(12) 0.039 Uiso 1 1 d . U . . .
H1B H 0.458(3) 0.7413(13) 0.4429(12) 0.039 Uiso 1 1 d . U . . .
N2 N 0.7518(2) 0.68679(10) 0.30328(9) 0.0292(4) Uani 1 1 d . . . . .
H2 H 0.797(3) 0.6617(14) 0.3373(12) 0.035 Uiso 1 1 d . U . . .
C1 C 0.6195(3) 0.77940(12) 0.37646(10) 0.0293(5) Uani 1 1 d . . . . .
C2 C 0.7199(2) 0.76158(12) 0.31688(10) 0.0271(4) Uani 1 1 d . . . . .
C3 C 0.7847(3) 0.81891(13) 0.27539(12) 0.0308(5) Uani 1 1 d . . . . .
H3 H 0.853(3) 0.8059(13) 0.2350(12) 0.037 Uiso 1 1 d . U . . .
C4 C 0.7482(3) 0.89162(13) 0.29319(13) 0.0381(5) Uani 1 1 d . . . . .
H4 H 0.801(3) 0.9286(14) 0.2615(13) 0.046 Uiso 1 1 d . U . . .
C5 C 0.6468(3) 0.90742(14) 0.35268(13) 0.0412(6) Uani 1 1 d . . . . .
H5 H 0.623(3) 0.9556(15) 0.3631(13) 0.049 Uiso 1 1 d . U . . .
C6 C 0.5840(3) 0.85119(14) 0.39419(12) 0.0367(5) Uani 1 1 d . . . . .
H6 H 0.512(3) 0.8634(13) 0.4394(12) 0.044 Uiso 1 1 d . U . . .
C7 C 0.7606(3) 0.65331(11) 0.23732(10) 0.0261(4) Uani 1 1 d . . . . .
C8 C 0.8454(3) 0.58507(13) 0.23148(12) 0.0315(5) Uani 1 1 d . . . . .
H8 H 0.909(3) 0.5649(13) 0.2730(12) 0.038 Uiso 1 1 d . U . . .
C9 C 0.8408(3) 0.54595(14) 0.16938(13) 0.0370(5) Uani 1 1 d . . . . .
H9 H 0.901(3) 0.4983(15) 0.1666(12) 0.044 Uiso 1 1 d . U . . .
C10 C 0.7539(3) 0.57360(14) 0.11149(12) 0.0375(6) Uani 1 1 d . . . . .
H10 H 0.749(3) 0.5452(14) 0.0700(13) 0.045 Uiso 1 1 d . U . . .
C11 C 0.6740(3) 0.64181(14) 0.11625(11) 0.0340(5) Uani 1 1 d . . . . .
H11 H 0.614(3) 0.6637(13) 0.0775(13) 0.041 Uiso 1 1 d . U . . .
C12 C 0.6772(3) 0.68271(13) 0.17835(11) 0.0284(5) Uani 1 1 d . . . . .
H12 H 0.618(3) 0.7311(13) 0.1812(11) 0.034 Uiso 1 1 d . U . . .
B1 B 0.6978(3) 0.68874(15) 0.47793(13) 0.0319(5) Uani 1 1 d . . . . .
H1C H 0.825(3) 0.6890(13) 0.4632(12) 0.038 Uiso 1 1 d . U . . .
H1D H 0.714(3) 0.7267(13) 0.5202(12) 0.038 Uiso 1 1 d . U . . .
B2 B 0.5904(4) 0.62719(18) 0.54236(16) 0.0429(7) Uani 1 1 d . . . . .
H2A H 0.650(3) 0.6322(14) 0.5965(13) 0.051 Uiso 1 1 d . U . . .
H2B H 0.452(4) 0.6424(14) 0.5373(13) 0.051 Uiso 1 1 d . U . . .
H2C H 0.599(4) 0.5661(16) 0.5181(14) 0.061(8) Uiso 1 1 d . . . . .
B3 B 0.7129(4) 0.58760(16) 0.47578(16) 0.0400(6) Uani 1 1 d . . . . .
H3A H 0.844(3) 0.5645(13) 0.4906(12) 0.048 Uiso 1 1 d . U . . .
H3B H 0.657(3) 0.5760(14) 0.4207(13) 0.048 Uiso 1 1 d . U . . .

loop_
_atom_site_aniso_label
_atom_site_aniso_U_11
_atom_site_aniso_U_22
_atom_site_aniso_U_33
_atom_site_aniso_U_23
_atom_site_aniso_U_13
_atom_site_aniso_U_12
N1 0.0238(8) 0.0431(12) 0.0297(9) 0.0005(9) 0.0013(8) -0.0018(8)
N2 0.0346(9) 0.0284(10) 0.0246(8) -0.0001(7) -0.0019(8) 0.0023(8)
C1 0.0232(9) 0.0359(12) 0.0287(10) -0.0030(9) -0.0046(8) 0.0020(8)
C2 0.0206(9) 0.0316(12) 0.0293(10) -0.0024(9) -0.0015(8) 0.0028(8)
C3 0.0265(10) 0.0317(12) 0.0341(11) -0.0018(9) -0.0007(9) 0.0039(9)
C4 0.0387(12) 0.0304(13) 0.0452(13) 0.0035(11) -0.0076(11) 0.0018(10)
C5 0.0480(14) 0.0296(13) 0.0461(14) -0.0116(11) -0.0091(11) 0.0117(11)
C6 0.0354(12) 0.0404(14) 0.0343(11) -0.0036(10) -0.0026(10) 0.0090(10)
C7 0.0227(9) 0.0285(11) 0.0271(10) -0.0011(8) 0.0041(8) -0.0040(8)
C8 0.0304(11) 0.0278(11) 0.0363(11) 0.0021(9) -0.0002(9) -0.0022(9)
C9 0.0366(12) 0.0287(12) 0.0457(13) -0.0062(10) 0.0071(11) -0.0030(10)
C10 0.0404(12) 0.0369(14) 0.0351(12) -0.0101(10) 0.0063(11) -0.0099(10)
C11 0.0332(11) 0.0405(14) 0.0284(10) 0.0031(10) -0.0007(9) -0.0084(10)
C12 0.0228(9) 0.0327(12) 0.0297(10) 0.0006(9) 0.0026(8) -0.0019(8)
B1 0.0322(12) 0.0318(14) 0.0317(12) 0.0007(11) 0.0006(10) 0.0004(10)
B2 0.0380(15) 0.0449(18) 0.0458(15) 0.0136(14) 0.0021(13) 0.0007(13)
B3 0.0363(14) 0.0342(15) 0.0496(16) 0.0086(13) -0.0047(12) -0.0035(11)

loop_
_atom_type_symbol
_atom_type_description
_atom_type_scat_dispersion_real
_atom_type_scat_dispersion_imag
_atom_type_scat_source
C C 0.0033 0.0016 'International Tables Vol C Tables 4.2.6.8 and 6.1.1.4'
H H 0.0000 0.0000 'International Tables Vol C Tables 4.2.6.8 and 6.1.1.4'
B B 0.0013 0.0007 'International Tables Vol C Tables 4.2.6.8 and 6.1.1.4'
N N 0.0061 0.0033 'International Tables Vol C Tables 4.2.6.8 and 6.1.1.4'

loop_
_geom_angle_atom_site_label_1
_geom_angle_atom_site_label_2
_geom_angle_atom_site_label_3
_geom_angle
_geom_angle_site_symmetry_1
_geom_angle_site_symmetry_3
_geom_angle_publ_flag
H1A N1 H1B 111(2) . . ?
C1 N1 H1A 109.5(13) . . ?
C1 N1 H1B 101.6(15) . . ?
C1 N1 B1 114.46(16) . . ?
B1 N1 H1A 108.3(14) . . ?
B1 N1 H1B 111.5(14) . . ?
C2 N2 H2 116.1(16) . . ?
C7 N2 H2 115.2(16) . . ?
C7 N2 C2 126.49(18) . . ?
C2 C1 N1 118.14(19) . . ?
C6 C1 N1 120.2(2) . . ?
C6 C1 C2 121.6(2) . . ?
N2 C2 C1 117.76(19) . . ?
C3 C2 N2 123.60(19) . . ?
C3 C2 C1 118.6(2) . . ?
C2 C3 H3 117.7(14) . . ?
C4 C3 C2 119.8(2) . . ?
C4 C3 H3 122.5(15) . . ?
C3 C4 H4 114.3(15) . . ?
C3 C4 C5 120.1(2) . . ?
C5 C4 H4 125.5(15) . . ?
C4 C5 H5 118.7(17) . . ?
C6 C5 C4 120.4(2) . . ?
C6 C5 H5 120.9(17) . . ?
C1 C6 C5 119.5(2) . . ?
C1 C6 H6 120.5(14) . . ?
C5 C6 H6 120.0(14) . . ?
N2 C7 C8 118.50(19) . . ?
N2 C7 C12 122.36(19) . . ?
C12 C7 C8 118.97(19) . . ?
C7 C8 H8 119.1(14) . . ?
C9 C8 C7 120.6(2) . . ?
C9 C8 H8 120.3(14) . . ?
C8 C9 H9 119.1(14) . . ?
C8 C9 C10 120.7(2) . . ?
C10 C9 H9 120.2(14) . . ?
C9 C10 H10 119.2(15) . . ?
C9 C10 C11 119.0(2) . . ?
C11 C10 H10 121.8(16) . . ?
C10 C11 H11 122.2(15) . . ?
C10 C11 C12 121.5(2) . . ?
C12 C11 H11 116.3(15) . . ?
C7 C12 H12 120.2(13) . . ?
C11 C12 C7 119.1(2) . . ?
C11 C12 H12 120.6(13) . . ?
N1 B1 H1C 116.8(13) . . ?
N1 B1 H1D 111.4(13) . . ?
N1 B1 B2 110.49(18) . . ?
N1 B1 B3 111.16(19) . . ?
H1C B1 H1D 95.6(18) . . ?
B2 B1 H1C 127.8(14) . . ?
B2 B1 H1D 86.5(12) . . ?
B3 B1 H1C 86.4(14) . . ?
B3 B1 H1D 130.8(12) . . ?
B3 B1 B2 56.04(16) . . ?
B1 B2 H2A 112.1(13) . . ?
B1 B2 H2B 102.7(13) . . ?
B1 B2 H2C 106.1(13) . . ?
H2A B2 H2B 116.7(19) . . ?
H2A B2 H2C 113.7(18) . . ?
H2B B2 H2C 104.4(19) . . ?
B3 B2 B1 61.57(16) . . ?
B3 B2 H2A 118.8(14) . . ?
B3 B2 H2B 124.2(13) . . ?
B3 B2 H2C 46.2(13) . . ?
B1 B3 H2C 104.6(13) . . ?
B1 B3 H3A 115.0(13) . . ?
B1 B3 H3B 100.3(13) . . ?
B2 B3 B1 62.39(17) . . ?
B2 B3 H2C 43.9(13) . . ?
B2 B3 H3A 117.0(13) . . ?
B2 B3 H3B 122.7(13) . . ?
H2C B3 H3A 110.2(18) . . ?
H2C B3 H3B 105.7(18) . . ?
H3A B3 H3B 119.5(18) . . ?

loop_
_geom_bond_atom_site_label_1
_geom_bond_atom_site_label_2
_geom_bond_distance
_geom_bond_site_symmetry_2
_geom_bond_publ_flag
N1 H1A 1.00(3) . ?
N1 H1B 0.95(3) . ?
N1 C1 1.460(3) . ?
N1 B1 1.632(3) . ?
N2 H2 0.86(2) . ?
N2 C2 1.399(3) . ?
N2 C7 1.394(2) . ?
C1 C2 1.406(3) . ?
C1 C6 1.369(3) . ?
C2 C3 1.394(3) . ?
C3 H3 0.96(2) . ?
C3 C4 1.387(3) . ?
C4 H4 0.99(3) . ?
C4 C5 1.400(3) . ?
C5 H5 0.91(3) . ?
C5 C6 1.374(4) . ?
C6 H6 1.05(2) . ?
C7 C8 1.399(3) . ?
C7 C12 1.395(3) . ?
C8 H8 1.00(2) . ?
C8 C9 1.377(3) . ?
C9 H9 0.98(3) . ?
C9 C10 1.379(3) . ?
C10 H10 0.94(3) . ?
C10 C11 1.380(3) . ?
C11 H11 0.95(2) . ?
C11 C12 1.394(3) . ?
C12 H12 0.99(2) . ?
B1 H1C 1.01(2) . ?
B1 H1D 1.06(2) . ?
B1 B2 1.848(4) . ?
B1 B3 1.834(4) . ?
B2 H2A 1.13(3) . ?
B2 H2B 1.09(3) . ?
B2 H2C 1.20(3) . ?
B2 B3 1.730(4) . ?
B3 H2C 1.25(3) . ?
B3 H3A 1.12(3) . ?
B3 H3B 1.15(2) . ?

loop_
_geom_torsion_atom_site_label_1
_geom_torsion_atom_site_label_2
_geom_torsion_atom_site_label_3
_geom_torsion_atom_site_label_4
_geom_torsion
_geom_torsion_site_symmetry_1
_geom_torsion_site_symmetry_2
_geom_torsion_site_symmetry_3
_geom_torsion_site_symmetry_4
_geom_torsion_publ_flag
N1 C1 C2 N2 0.4(3) . . . . ?
N1 C1 C2 C3 -178.46(17) . . . . ?
N1 C1 C6 C5 179.08(19) . . . . ?
N1 B1 B2 B3 102.3(2) . . . . ?
N1 B1 B3 B2 -101.1(2) . . . . ?
N2 C2 C3 C4 -179.3(2) . . . . ?
N2 C7 C8 C9 172.7(2) . . . . ?
N2 C7 C12 C11 -172.32(19) . . . . ?
C1 N1 B1 B2 168.01(19) . . . . ?
C1 N1 B1 B3 -131.6(2) . . . . ?
C1 C2 C3 C4 -0.5(3) . . . . ?
C2 N2 C7 C8 160.3(2) . . . . ?
C2 N2 C7 C12 -24.5(3) . . . . ?
C2 C1 C6 C5 0.4(3) . . . . ?
C2 C3 C4 C5 0.1(3) . . . . ?
C3 C4 C5 C6 0.5(4) . . . . ?
C4 C5 C6 C1 -0.8(3) . . . . ?
C6 C1 C2 N2 179.12(19) . . . . ?
C6 C1 C2 C3 0.2(3) . . . . ?
C7 N2 C2 C1 143.8(2) . . . . ?
C7 N2 C2 C3 -37.4(3) . . . . ?
C7 C8 C9 C10 0.7(3) . . . . ?
C8 C7 C12 C11 2.9(3) . . . . ?
C8 C9 C10 C11 1.1(3) . . . . ?
C9 C10 C11 C12 -0.9(3) . . . . ?
C10 C11 C12 C7 -1.2(3) . . . . ?
C12 C7 C8 C9 -2.7(3) . . . . ?
B1 N1 C1 C2 83.2(2) . . . . ?
B1 N1 C1 C6 -95.6(2) . . . . ?
